data_7112245
loop_
_publ_author_name
'Chia-Cheng Tai'
'Ming-Shiuan Yu'
'Yi-Lin Chen'
'Wen-Hang Chuang'
'Ting-Hua Lin'
'Glenn P. A. Yap'
'Tiow-Gan Ong'

_publ_section_title
;
 Synthesis of a guanidine NHC complex and its application in borylation
 reactions
;
_journal_name_full Chem.Commun.
_journal_page_first 4344
_journal_paper_doi 10.1039/C4CC00550C
_journal_volume 50
_journal_year 2014
_chemical_absolute_configuration ad
_chemical_formula_moiety 'C44 H72 Ag Br N10'
_chemical_formula_sum 'C44 H72 Ag Br N10'
_chemical_formula_weight 928.90
_chemical_name_systematic
;
 ? 
;
_space_group_crystal_system monoclinic
_space_group_IT_number 4
_space_group_name_Hall 'P 2yb'
_space_group_name_H-M_alt 'P 1 21 1'
_symmetry_space_group_name_Hall 'P 2yb'
_symmetry_space_group_name_H-M 'P 1 21 1'
_atom_sites_solution_hydrogens geom
_atom_sites_solution_primary direct
_atom_sites_solution_secondary difmap
_audit_creation_date 2012-05-23
_audit_creation_method
;
  Olex2 1.1
  (compiled 2011.11.01 svn.r2039, GUI svn.r3906)
;
_cell_angle_alpha 90.00
_cell_angle_beta 93.283(4)
_cell_angle_gamma 90.00
_cell_formula_units_Z 2
_cell_length_a 13.0229(14)
_cell_length_b 11.9754(12)
_cell_length_c 15.1540(15)
_cell_measurement_temperature 100(2)
_cell_volume 2359.5(4)
_computing_molecular_graphics
;
O. V. Dolomanov, L. J. Bourhis, R. J. Gildea, J. A. K. Howard and H. Puschmann,
OLEX2: a complete structure solution, refinement and analysis program.
J. Appl. Cryst. (2009). 42, 339-341.
;
_computing_publication_material
;
O. V. Dolomanov, L. J. Bourhis, R. J. Gildea, J. A. K. Howard and H. Puschmann,
OLEX2: a complete structure solution, refinement and analysis program.
J. Appl. Cryst. (2009). 42, 339-341.
;
_computing_structure_refinement
;
XL, G.M. Sheldrick, Acta Cryst.
(2008). A64, 112-122
;
_computing_structure_solution
;
XM, G.M. Sheldrick, Acta Cryst.
(2008). A64, 112-122
;
_diffrn_ambient_temperature 100.15
_diffrn_measured_fraction_theta_full 0.989
_diffrn_measured_fraction_theta_max 0.986
_diffrn_radiation_monochromator graphite
_diffrn_radiation_type MoK\a
_diffrn_radiation_wavelength 0.71073
_diffrn_reflns_av_R_equivalents 0.0542
_diffrn_reflns_av_unetI/netI 0.0818
_diffrn_reflns_limit_h_max 16
_diffrn_reflns_limit_h_min -16
_diffrn_reflns_limit_k_max 8
_diffrn_reflns_limit_k_min -15
_diffrn_reflns_limit_l_max 19
_diffrn_reflns_limit_l_min -19
_diffrn_reflns_number 19035
_diffrn_reflns_theta_full 25.00
_diffrn_reflns_theta_max 27.10
_diffrn_reflns_theta_min 1.35
_diffrn_source 'fine-focus sealed tube'
_exptl_absorpt_coefficient_mu 1.314
_exptl_absorpt_correction_T_max 0.9703
_exptl_absorpt_correction_T_min 0.8041
_exptl_absorpt_correction_type multi-scan
_exptl_absorpt_process_details
;
SADABS-2008/1 (Bruker,2008) was used for absorption correction.
R(int) was 0.0741 before and 0.0607 after correction.
The Ratio of minimum to maximum transmission is 0.8287.
The \l/2 correction factor is 0.0015.
;
_exptl_crystal_density_diffrn 1.307
_exptl_crystal_density_method 'not measured'
_exptl_crystal_F_000 976
_exptl_crystal_size_max 0.24
_exptl_crystal_size_mid 0.20
_exptl_crystal_size_min 0.12
_refine_diff_density_max 8.888
_refine_diff_density_min -1.740
_refine_diff_density_rms 0.209
_refine_ls_abs_structure_details 'Flack H D (1983), Acta Cryst. A39, 876-881'
_refine_ls_abs_structure_Flack -0.01(3)
_refine_ls_extinction_method none
_refine_ls_goodness_of_fit_ref 1.021
_refine_ls_hydrogen_treatment mixed
_refine_ls_matrix_type full
_refine_ls_number_parameters 521
_refine_ls_number_reflns 7824
_refine_ls_number_restraints 1
_refine_ls_restrained_S_all 1.021
_refine_ls_R_factor_all 0.1092
_refine_ls_R_factor_gt 0.0824
_refine_ls_shift/su_max 0.000
_refine_ls_shift/su_mean 0.000
_refine_ls_structure_factor_coef Fsqd
_refine_ls_weighting_details 'calc w=1/[\s^2^(Fo^2^)+(0.1584P)^2^+0.0000P] where P=(Fo^2^+2Fc^2^)/3'
_refine_ls_weighting_scheme calc
_refine_ls_wR_factor_gt 0.1964
_refine_ls_wR_factor_ref 0.2196
_reflns_number_gt 5938
_reflns_number_total 7824
_reflns_threshold_expression >2sigma(I)
_cod_data_source_file c4cc00550c2.cif
_cod_data_source_block i13438
_cod_database_code 7112245

loop_
_space_group_symop_id
_space_group_symop_operation_xyz
1 'x, y, z'
2 '-x, y+1/2, -z'

loop_
_atom_site_label
_atom_site_type_symbol
_atom_site_fract_x
_atom_site_fract_y
_atom_site_fract_z
_atom_site_U_iso_or_equiv
_atom_site_adp_type
_atom_site_occupancy
_atom_site_symmetry_multiplicity
_atom_site_calc_flag
_atom_site_refinement_flags
Ag1 Ag -0.33112(5) 0.59438(4) -0.24099(3) 0.01526(18) Uani 1 1 d .
Br1 Br -0.55197(6) 0.59533(16) -0.25174(4) 0.0200(2) Uani 1 1 d .
N1 N -0.2532(6) 0.8245(7) -0.1715(4) 0.0154(17) Uani 1 1 d .
N2 N -0.3314(6) 0.8437(7) -0.2997(4) 0.0152(17) Uani 1 1 d .
N3 N -0.2361(7) 0.8116(8) -0.4797(5) 0.023(2) Uani 1 1 d .
N4 N -0.3382(6) 0.8936(7) -0.5917(4) 0.0158(17) Uani 1 1 d .
H4 H -0.3914 0.9389 -0.5963 0.019 Uiso 1 1 calc R
N5 N -0.2202(7) 1.0037(7) -0.5034(5) 0.0191(18) Uani 1 1 d .
H5 H -0.1756 1.0074 -0.4576 0.023 Uiso 1 1 calc R
N6 N -0.2581(6) 0.3620(7) -0.3034(5) 0.0169(17) Uani 1 1 d .
N7 N -0.3363(6) 0.3441(7) -0.1830(4) 0.0169(17) Uani 1 1 d .
N8 N -0.2434(6) 0.3847(7) 0.0041(5) 0.0201(18) Uani 1 1 d .
N9 N -0.3380(7) 0.2976(8) 0.1093(4) 0.0203(19) Uani 1 1 d .
H9 H -0.3901 0.2509 0.1092 0.024 Uiso 1 1 calc R
N10 N -0.2175(7) 0.1928(7) 0.0303(5) 0.0186(18) Uani 1 1 d .
H10 H -0.1738 0.1908 -0.0118 0.022 Uiso 1 1 calc R
C1 C -0.2735(8) 0.7383(9) -0.0279(5) 0.014(2) Uani 1 1 d .
C2 C -0.2282(9) 0.6887(9) 0.0479(6) 0.024(2) Uani 1 1 d .
H2 H -0.2703 0.6677 0.0943 0.028 Uiso 1 1 calc R
C3 C -0.1234(8) 0.6693(9) 0.0571(6) 0.023(2) Uani 1 1 d .
C4 C -0.0605(8) 0.7038(9) -0.0099(6) 0.021(2) Uani 1 1 d .
H4A H 0.0117 0.6924 -0.0031 0.026 Uiso 1 1 calc R
C5 C -0.1023(8) 0.7538(9) -0.0852(6) 0.021(2) Uani 1 1 d .
C6 C -0.2095(7) 0.7734(8) -0.0930(5) 0.0122(18) Uani 1 1 d .
C7 C -0.3892(8) 0.7523(9) -0.0374(6) 0.021(2) Uani 1 1 d .
H7A H -0.4058 0.8292 -0.0552 0.032 Uiso 1 1 calc R
H7B H -0.4188 0.7364 0.0193 0.032 Uiso 1 1 calc R
H7C H -0.4179 0.7005 -0.0824 0.032 Uiso 1 1 calc R
C8 C -0.0752(8) 0.6109(12) 0.1392(6) 0.033(3) Uani 1 1 d .
H8A H -0.0911 0.5310 0.1363 0.049 Uiso 1 1 calc R
H8B H -0.1032 0.6430 0.1923 0.049 Uiso 1 1 calc R
H8C H -0.0004 0.6214 0.1417 0.049 Uiso 1 1 calc R
C9 C -0.0355(8) 0.7885(10) -0.1592(6) 0.027(2) Uani 1 1 d .
H9A H -0.0632 0.7564 -0.2151 0.041 Uiso 1 1 calc R
H9B H 0.0348 0.7614 -0.1465 0.041 Uiso 1 1 calc R
H9C H -0.0349 0.8701 -0.1639 0.041 Uiso 1 1 calc R
C10 C -0.3045(9) 0.7658(10) -0.2378(6) 0.017(3) Uani 1 1 d .
C11 C -0.2503(8) 0.9392(9) -0.1923(6) 0.019(2) Uani 1 1 d .
H11 H -0.2202 0.9972 -0.1567 0.023 Uiso 1 1 calc R
C12 C -0.2981(9) 0.9500(9) -0.2719(6) 0.024(3) Uani 1 1 d .
H12 H -0.3079 1.0176 -0.3041 0.028 Uiso 1 1 calc R
C13 C -0.3866(8) 0.8167(8) -0.3832(5) 0.017(2) Uani 1 1 d .
H13A H -0.4093 0.8868 -0.4130 0.020 Uiso 1 1 calc R
H13B H -0.4489 0.7730 -0.3713 0.020 Uiso 1 1 calc R
C14 C -0.3211(9) 0.7503(9) -0.4444(6) 0.020(2) Uani 1 1 d .
H14A H -0.2929 0.6844 -0.4118 0.024 Uiso 1 1 calc R
H14B H -0.3660 0.7224 -0.4945 0.024 Uiso 1 1 calc R
C15 C -0.1431(8) 0.8124(10) -0.4221(6) 0.024(2) Uani 1 1 d .
H15A H -0.0842 0.8319 -0.4566 0.036 Uiso 1 1 calc R
H15B H -0.1323 0.7382 -0.3959 0.036 Uiso 1 1 calc R
H15C H -0.1499 0.8676 -0.3751 0.036 Uiso 1 1 calc R
C16 C -0.2626(8) 0.9106(9) -0.5253(6) 0.018(2) Uani 1 1 d .
C17 C -0.3307(8) 0.8003(10) -0.6550(6) 0.023(2) Uani 1 1 d .
H17 H -0.3011 0.7343 -0.6222 0.028 Uiso 1 1 calc R
C18 C -0.4370(9) 0.7692(11) -0.6927(7) 0.037(3) Uani 1 1 d .
H18A H -0.4802 0.7483 -0.6444 0.055 Uiso 1 1 calc R
H18B H -0.4319 0.7059 -0.7333 0.055 Uiso 1 1 calc R
H18C H -0.4678 0.8331 -0.7247 0.055 Uiso 1 1 calc R
C19 C -0.2578(10) 0.8318(12) -0.7267(7) 0.032(3) Uani 1 1 d .
H19A H -0.2840 0.8983 -0.7583 0.048 Uiso 1 1 calc R
H19B H -0.2532 0.7698 -0.7684 0.048 Uiso 1 1 calc R
H19C H -0.1893 0.8477 -0.6993 0.048 Uiso 1 1 calc R
C20 C -0.2462(7) 1.1036(12) -0.5547(6) 0.023(2) Uani 1 1 d .
H20 H -0.2580 1.0826 -0.6183 0.027 Uiso 1 1 calc R
C21 C -0.3430(9) 1.1585(9) -0.5231(6) 0.026(2) Uani 1 1 d .
H21A H -0.4018 1.1087 -0.5348 0.039 Uiso 1 1 calc R
H21B H -0.3552 1.2291 -0.5548 0.039 Uiso 1 1 calc R
H21C H -0.3341 1.1732 -0.4595 0.039 Uiso 1 1 calc R
C22 C -0.1556(9) 1.1852(11) -0.5451(7) 0.032(3) Uani 1 1 d .
H22A H -0.1365 1.1968 -0.4823 0.047 Uiso 1 1 calc R
H22B H -0.1756 1.2567 -0.5725 0.047 Uiso 1 1 calc R
H22C H -0.0968 1.1542 -0.5745 0.047 Uiso 1 1 calc R
C23 C -0.2740(8) 0.4520(9) -0.4496(6) 0.017(2) Uani 1 1 d .
C24 C -0.2246(8) 0.5008(9) -0.5181(6) 0.023(2) Uani 1 1 d .
H24 H -0.2653 0.5287 -0.5673 0.028 Uiso 1 1 calc R
C25 C -0.1188(9) 0.5109(9) -0.5185(6) 0.025(2) Uani 1 1 d .
C26 C -0.0601(8) 0.4735(9) -0.4448(6) 0.024(2) Uani 1 1 d .
H26 H 0.0126 0.4813 -0.4434 0.028 Uiso 1 1 calc R
C27 C -0.1046(8) 0.4251(9) -0.3735(6) 0.022(2) Uani 1 1 d .
C28 C -0.2101(8) 0.4134(8) -0.3769(5) 0.017(2) Uani 1 1 d .
C29 C -0.3897(8) 0.4422(10) -0.4504(6) 0.025(2) Uani 1 1 d .
H29A H -0.4083 0.3669 -0.4315 0.037 Uiso 1 1 calc R
H29B H -0.4193 0.4558 -0.5103 0.037 Uiso 1 1 calc R
H29C H -0.4165 0.4973 -0.4098 0.037 Uiso 1 1 calc R
C30 C -0.0679(9) 0.5678(11) -0.5943(6) 0.038(4) Uani 1 1 d .
H30A H -0.0816 0.5247 -0.6487 0.058 Uiso 1 1 calc R
H30B H 0.0064 0.5720 -0.5808 0.058 Uiso 1 1 calc R
H30C H -0.0959 0.6433 -0.6024 0.058 Uiso 1 1 calc R
C31 C -0.0384(8) 0.3891(12) -0.2935(6) 0.033(3) Uani 1 1 d .
H31A H -0.0723 0.4095 -0.2396 0.049 Uiso 1 1 calc R
H31B H 0.0285 0.4263 -0.2938 0.049 Uiso 1 1 calc R
H31C H -0.0286 0.3080 -0.2950 0.049 Uiso 1 1 calc R
C32 C -0.3064(9) 0.4209(10) -0.2416(6) 0.014(2) Uani 1 1 d .
C33 C -0.2567(9) 0.2490(9) -0.2829(6) 0.023(2) Uani 1 1 d .
H33 H -0.2285 0.1905 -0.3162 0.027 Uiso 1 1 calc R
C34 C -0.3034(8) 0.2390(8) -0.2060(6) 0.019(2) Uani 1 1 d .
H34 H -0.3120 0.1720 -0.1737 0.023 Uiso 1 1 calc R
C35 C -0.3934(7) 0.3721(9) -0.1061(5) 0.019(2) Uani 1 1 d .
H35A H -0.4157 0.3022 -0.0781 0.022 Uiso 1 1 calc R
H35B H -0.4558 0.4144 -0.1257 0.022 Uiso 1 1 calc R
C36 C -0.3312(9) 0.4407(9) -0.0379(6) 0.018(2) Uani 1 1 d .
H36A H -0.3070 0.5091 -0.0669 0.021 Uiso 1 1 calc R
H36B H -0.3772 0.4642 0.0085 0.021 Uiso 1 1 calc R
C37 C -0.1481(8) 0.3857(10) -0.0450(6) 0.024(2) Uani 1 1 d .
H37A H -0.1539 0.3305 -0.0928 0.037 Uiso 1 1 calc R
H37B H -0.0891 0.3672 -0.0046 0.037 Uiso 1 1 calc R
H37C H -0.1383 0.4601 -0.0701 0.037 Uiso 1 1 calc R
C38 C -0.2638(8) 0.2846(8) 0.0491(5) 0.016(2) Uani 1 1 d .
C39 C -0.3307(8) 0.3891(9) 0.1738(6) 0.022(2) Uani 1 1 d .
H39 H -0.3021 0.4561 0.1445 0.027 Uiso 1 1 calc R
C40 C -0.4359(8) 0.4188(11) 0.2045(7) 0.031(3) Uani 1 1 d .
H40A H -0.4673 0.3525 0.2296 0.046 Uiso 1 1 calc R
H40B H -0.4796 0.4459 0.1542 0.046 Uiso 1 1 calc R
H40C H -0.4290 0.4774 0.2496 0.046 Uiso 1 1 calc R
C41 C -0.2585(10) 0.3576(12) 0.2511(7) 0.034(3) Uani 1 1 d .
H41A H -0.2903 0.2998 0.2862 0.050 Uiso 1 1 calc R
H41B H -0.2440 0.4236 0.2880 0.050 Uiso 1 1 calc R
H41C H -0.1941 0.3291 0.2293 0.050 Uiso 1 1 calc R
C42 C -0.2397(7) 0.0929(13) 0.0806(5) 0.0233(18) Uani 1 1 d .
H42 H -0.2523 0.1139 0.1429 0.028 Uiso 1 1 calc R
C43 C -0.3343(9) 0.0335(9) 0.0390(7) 0.025(2) Uani 1 1 d .
H43A H -0.3227 0.0151 -0.0226 0.038 Uiso 1 1 calc R
H43B H -0.3943 0.0825 0.0413 0.038 Uiso 1 1 calc R
H43C H -0.3464 -0.0354 0.0718 0.038 Uiso 1 1 calc R
C44 C -0.1453(9) 0.0165(11) 0.0796(7) 0.033(3) Uani 1 1 d .
H44A H -0.1279 0.0034 0.0184 0.049 Uiso 1 1 calc R
H44B H -0.1607 -0.0550 0.1075 0.049 Uiso 1 1 calc R
H44C H -0.0870 0.0521 0.1123 0.049 Uiso 1 1 calc R

loop_
_atom_site_aniso_label
_atom_site_aniso_U_11
_atom_site_aniso_U_22
_atom_site_aniso_U_33
_atom_site_aniso_U_23
_atom_site_aniso_U_13
_atom_site_aniso_U_12
Ag1 0.0224(3) 0.0100(3) 0.0134(3) -0.0001(4) 0.0018(2) -0.0007(4)
Br1 0.0186(4) 0.0212(5) 0.0202(4) -0.0036(5) 0.0012(3) 0.0001(6)
N1 0.021(5) 0.013(4) 0.011(3) 0.003(3) -0.004(3) 0.001(4)
N2 0.021(5) 0.014(4) 0.010(3) -0.005(3) 0.003(3) 0.001(4)
N3 0.028(5) 0.022(5) 0.020(4) 0.011(4) -0.001(3) -0.005(4)
N4 0.012(4) 0.017(5) 0.018(3) 0.000(3) -0.001(3) 0.003(4)
N5 0.029(5) 0.011(4) 0.016(4) -0.001(3) -0.005(3) 0.002(4)
N6 0.021(5) 0.014(5) 0.015(3) 0.004(3) -0.001(3) 0.001(4)
N7 0.027(5) 0.015(4) 0.010(3) 0.002(3) 0.010(3) -0.004(4)
N8 0.023(5) 0.016(5) 0.021(4) 0.003(3) 0.002(3) -0.002(4)
N9 0.024(5) 0.023(5) 0.014(3) -0.005(3) 0.007(3) -0.007(4)
N10 0.025(5) 0.016(5) 0.016(4) 0.001(3) 0.008(3) -0.002(4)
C1 0.019(5) 0.015(5) 0.009(4) -0.001(4) 0.000(4) -0.007(4)
C2 0.036(6) 0.021(6) 0.013(4) 0.006(4) 0.000(4) 0.001(5)
C3 0.032(6) 0.016(5) 0.018(4) 0.000(4) -0.007(4) 0.007(5)
C4 0.022(6) 0.021(6) 0.021(4) -0.008(4) -0.001(4) -0.002(5)
C5 0.027(6) 0.015(5) 0.019(4) -0.002(4) -0.005(4) -0.003(5)
C6 0.016(5) 0.014(5) 0.007(3) -0.008(3) 0.002(3) -0.001(4)
C7 0.027(6) 0.015(6) 0.023(5) -0.005(4) 0.006(4) -0.001(5)
C8 0.036(6) 0.039(9) 0.022(4) 0.003(5) -0.007(4) -0.001(6)
C9 0.025(6) 0.035(7) 0.023(5) 0.000(4) 0.007(4) 0.001(5)
C10 0.021(6) 0.016(7) 0.014(5) 0.008(5) 0.006(4) 0.000(5)
C11 0.025(6) 0.012(5) 0.020(4) 0.001(4) -0.003(4) -0.005(5)
C12 0.048(8) 0.006(5) 0.017(5) -0.002(4) 0.003(5) -0.003(5)
C13 0.027(5) 0.013(5) 0.010(4) 0.006(3) -0.003(4) 0.001(4)
C14 0.029(7) 0.015(6) 0.014(4) -0.007(4) 0.004(4) 0.000(5)
C15 0.022(6) 0.031(7) 0.018(4) 0.008(4) -0.007(4) 0.006(5)
C16 0.018(5) 0.017(5) 0.019(4) 0.007(4) 0.008(4) 0.002(4)
C17 0.024(6) 0.025(6) 0.020(4) -0.010(4) 0.001(4) 0.004(5)
C18 0.030(6) 0.041(8) 0.039(6) -0.025(6) -0.006(5) 0.002(6)
C19 0.036(8) 0.036(8) 0.025(6) -0.012(5) 0.005(5) -0.005(6)
C20 0.023(5) 0.017(6) 0.027(4) 0.007(5) -0.005(3) 0.000(6)
C21 0.036(7) 0.018(6) 0.022(5) 0.001(4) -0.001(4) 0.013(5)
C22 0.030(7) 0.035(7) 0.029(5) 0.001(5) -0.003(5) -0.003(6)
C23 0.022(6) 0.017(6) 0.011(4) -0.005(4) 0.001(4) 0.002(5)
C24 0.030(6) 0.023(6) 0.018(4) -0.001(4) 0.004(4) -0.006(5)
C25 0.043(7) 0.011(5) 0.022(5) -0.009(4) 0.011(4) -0.014(5)
C26 0.021(5) 0.024(6) 0.028(5) -0.005(4) 0.017(4) -0.001(5)
C27 0.032(6) 0.015(5) 0.019(4) -0.006(4) 0.009(4) -0.001(5)
C28 0.025(5) 0.012(5) 0.016(4) 0.001(4) 0.010(4) 0.005(4)
C29 0.023(6) 0.029(6) 0.021(5) -0.002(4) 0.000(4) 0.002(5)
C30 0.041(7) 0.048(10) 0.028(5) -0.006(5) 0.010(4) -0.019(6)
C31 0.020(6) 0.054(8) 0.024(5) 0.007(5) -0.005(4) 0.003(6)
C32 0.015(6) 0.014(7) 0.013(5) 0.006(4) 0.000(4) 0.008(5)
C33 0.036(7) 0.011(6) 0.022(5) 0.004(4) 0.013(4) 0.000(5)
C34 0.032(6) 0.005(5) 0.020(5) -0.003(4) -0.002(4) 0.003(5)
C35 0.019(5) 0.022(6) 0.016(4) 0.002(4) 0.007(4) -0.008(4)
C36 0.025(6) 0.012(5) 0.016(4) 0.003(4) 0.001(4) -0.004(5)
C37 0.022(6) 0.025(6) 0.026(5) 0.006(5) 0.007(4) -0.005(5)
C38 0.019(5) 0.013(5) 0.016(4) 0.005(4) -0.005(4) -0.001(4)
C39 0.029(6) 0.019(6) 0.019(4) -0.008(4) 0.003(4) -0.004(5)
C40 0.024(6) 0.039(7) 0.030(5) -0.010(5) 0.009(4) 0.006(5)
C41 0.028(7) 0.055(10) 0.018(5) -0.013(6) -0.003(4) -0.010(6)
C42 0.031(5) 0.013(4) 0.027(4) 0.004(6) 0.006(3) -0.005(7)
C43 0.029(6) 0.017(6) 0.029(5) -0.005(4) 0.004(4) -0.004(5)
C44 0.033(7) 0.031(7) 0.034(6) 0.005(5) 0.001(5) 0.006(6)

loop_
_atom_type_symbol
_atom_type_description
_atom_type_scat_dispersion_real
_atom_type_scat_dispersion_imag
_atom_type_scat_source
C C 0.0033 0.0016 'International Tables Vol C Tables 4.2.6.8 and 6.1.1.4'
H H 0.0000 0.0000 'International Tables Vol C Tables 4.2.6.8 and 6.1.1.4'
Ag Ag -0.8971 1.1015 'International Tables Vol C Tables 4.2.6.8 and 6.1.1.4'
Br Br -0.2901 2.4595 'International Tables Vol C Tables 4.2.6.8 and 6.1.1.4'
N N 0.0061 0.0033 'International Tables Vol C Tables 4.2.6.8 and 6.1.1.4'

loop_
_geom_angle_atom_site_label_1
_geom_angle_atom_site_label_2
_geom_angle_atom_site_label_3
_geom_angle
C10 Ag1 Br1 99.3(3)
C10 Ag1 C32 161.6(3)
C32 Ag1 Br1 99.0(3)
C10 N1 C6 123.0(8)
C10 N1 C11 110.8(8)
C11 N1 C6 126.2(8)
C10 N2 C12 110.7(8)
C10 N2 C13 123.0(9)
C12 N2 C13 126.3(8)
C15 N3 C14 114.1(8)
C16 N3 C14 115.8(8)
C16 N3 C15 117.6(9)
C16 N4 C17 120.9(8)
C16 N5 C20 119.6(8)
C32 N6 C28 123.3(9)
C32 N6 C33 110.7(8)
C33 N6 C28 125.9(8)
C32 N7 C34 110.4(8)
C32 N7 C35 123.3(9)
C34 N7 C35 126.3(8)
C36 N8 C37 116.1(8)
C38 N8 C36 116.2(8)
C38 N8 C37 115.9(8)
C38 N9 C39 120.3(8)
C38 N10 C42 118.3(8)
C2 C1 C6 118.1(9)
C2 C1 C7 119.9(9)
C6 C1 C7 122.0(8)
C3 C2 C1 121.5(9)
C2 C3 C4 119.5(8)
C2 C3 C8 121.0(9)
C4 C3 C8 119.6(9)
C5 C4 C3 120.6(10)
C4 C5 C6 119.0(9)
C4 C5 C9 121.2(9)
C6 C5 C9 119.9(8)
C1 C6 N1 119.7(8)
C1 C6 C5 121.2(8)
C5 C6 N1 119.0(8)
N1 C10 Ag1 126.7(7)
N2 C10 Ag1 128.8(8)
N2 C10 N1 104.5(9)
C12 C11 N1 106.2(9)
C11 C12 N2 107.8(9)
N2 C13 C14 112.3(8)
N3 C14 C13 115.1(9)
N4 C16 N3 112.2(9)
N5 C16 N3 121.2(9)
N5 C16 N4 126.6(9)
N4 C17 C18 109.8(8)
N4 C17 C19 109.9(9)
C18 C17 C19 112.6(9)
N5 C20 C21 111.0(8)
N5 C20 C22 108.6(8)
C21 C20 C22 110.0(11)
C24 C23 C28 116.3(9)
C24 C23 C29 122.3(9)
C28 C23 C29 121.4(9)
C23 C24 C25 123.1(10)
C24 C25 C26 118.0(9)
C24 C25 C30 121.3(10)
C26 C25 C30 120.5(10)
C27 C26 C25 121.8(10)
C26 C27 C31 120.1(10)
C28 C27 C26 118.3(9)
C28 C27 C31 121.6(9)
C23 C28 N6 118.4(8)
C27 C28 N6 119.2(8)
C27 C28 C23 122.4(8)
N6 C32 Ag1 126.5(7)
N7 C32 Ag1 128.3(7)
N7 C32 N6 105.2(9)
C34 C33 N6 106.2(9)
C33 C34 N7 107.4(9)
N7 C35 C36 113.1(8)
N8 C36 C35 115.3(9)
N9 C38 N8 112.6(8)
N10 C38 N8 120.8(8)
N10 C38 N9 126.6(9)
N9 C39 C40 110.7(8)
N9 C39 C41 110.2(9)
C41 C39 C40 110.8(8)
N10 C42 C43 110.3(8)
N10 C42 C44 107.6(8)
C43 C42 C44 110.3(11)

loop_
_geom_bond_atom_site_label_1
_geom_bond_atom_site_label_2
_geom_bond_distance
Ag1 Br1 2.8714(10)
Ag1 C10 2.082(12)
Ag1 C32 2.102(12)
N1 C6 1.427(11)
N1 C10 1.369(13)
N1 C11 1.410(12)
N2 C10 1.355(13)
N2 C12 1.401(13)
N2 C13 1.455(11)
N3 C14 1.456(13)
N3 C15 1.452(13)
N3 C16 1.405(13)
N4 C16 1.382(12)
N4 C17 1.480(12)
N5 C16 1.279(13)
N5 C20 1.456(15)
N6 C28 1.447(11)
N6 C32 1.356(13)
N6 C33 1.388(13)
N7 C32 1.351(13)
N7 C34 1.381(12)
N7 C35 1.457(11)
N8 C36 1.442(13)
N8 C37 1.483(12)
N8 C38 1.412(12)
N9 C38 1.375(12)
N9 C39 1.467(12)
N10 C38 1.293(13)
N10 C42 1.456(15)
C1 C2 1.392(13)
C1 C6 1.393(12)
C1 C7 1.516(15)
C2 C3 1.383(15)
C3 C4 1.402(14)
C3 C8 1.531(13)
C4 C5 1.374(13)
C5 C6 1.414(14)
C5 C9 1.516(13)
C11 C12 1.332(14)
C13 C14 1.521(14)
C17 C18 1.513(15)
C17 C19 1.530(15)
C20 C21 1.523(15)
C20 C22 1.531(16)
C23 C24 1.381(14)
C23 C28 1.420(13)
C23 C29 1.511(15)
C24 C25 1.384(15)
C25 C26 1.391(15)
C25 C30 1.520(14)
C26 C27 1.382(13)
C27 C28 1.378(14)
C27 C31 1.510(14)
C33 C34 1.350(13)
C35 C36 1.517(13)
C39 C40 1.515(14)
C39 C41 1.507(15)
C42 C43 1.527(15)
C42 C44 1.533(16)
